data_7129693
loop_
_publ_author_name
'Ponce-de-Le\'on, Jaime'
'Marcos-Ayuso, Guillermo'
'Casares, Juan A.'
'Espinet, Pablo'

_publ_section_title
;
 Pd/Cu bimetallic catalysis to access highly fluorinated biaryls from aryl
 halides and fluorinated arenes
;
_journal_name_full 'Chemical Communications'
_journal_paper_doi 10.1039/D2CC00141A
_journal_year 2022
_chemical_formula_moiety 'C12 H3 F7'
_chemical_formula_sum 'C12 H3 F7'
_chemical_formula_weight 280.14
_space_group_crystal_system triclinic
_space_group_IT_number 2
_space_group_name_Hall '-P 1'
_space_group_name_H-M_alt 'P -1'
_atom_sites_solution_hydrogens geom
_atom_sites_solution_primary dual
_audit_creation_date 2021-07-06
_audit_creation_method
;
Olex2 1.2
(compiled 2018.05.29 svn.r3508 for OlexSys, GUI svn.r5506)
;
_audit_update_record
;
2021-12-28 deposited with the CCDC.	2022-02-07 downloaded from the CCDC.
;
_cell_angle_alpha 75.019(9)
_cell_angle_beta 79.707(9)
_cell_angle_gamma 78.279(10)
_cell_formula_units_Z 2
_cell_length_a 7.3590(9)
_cell_length_b 7.5748(9)
_cell_length_c 9.8836(10)
_cell_measurement_reflns_used 943
_cell_measurement_temperature 294
_cell_measurement_theta_max 23.5220
_cell_measurement_theta_min 3.6280
_cell_volume 516.46(11)
_computing_cell_refinement 'CrysAlisPro 1.171.39.45g (Rigaku OD, 2018)'
_computing_data_collection 'CrysAlisPro 1.171.39.45g (Rigaku OD, 2018)'
_computing_data_reduction 'CrysAlisPro 1.171.39.45g (Rigaku OD, 2018)'
_computing_molecular_graphics 'Olex2 (Dolomanov et al., 2009)'
_computing_publication_material 'Olex2 (Dolomanov et al., 2009)'
_computing_structure_refinement 'ShelXL (Sheldrick, 2015)'
_computing_structure_solution 'ShelXT (Sheldrick, 2015)'
_diffrn_ambient_temperature 294
_diffrn_detector 'CCD plate'
_diffrn_detector_area_resol_mean 10.4757
_diffrn_detector_type Atlas
_diffrn_measured_fraction_theta_full 0.998
_diffrn_measured_fraction_theta_max 0.837
_diffrn_measurement_details
;
List of Runs (angles in degrees, time in seconds):

  # Type    Start    End  Width  t~exp~   \w     \q     \k     \f   Frames
#--------------------------------------------------------------------------
  1  \w    -12.00  14.00   1.00    2.13    --  -10.48 -99.00-150.00   26
  2  \w    -84.00  10.00   1.00    2.13    --  -10.48 -57.00 -60.00   94
  3  \w     -4.00  84.00   1.00    2.13    --   12.36  57.00-150.00   88
  4  \w    -64.00  35.00   1.00    2.13    --   12.36 -77.00  90.00   99
;
_diffrn_measurement_device 'four-circle diffractometer'
_diffrn_measurement_device_type 'SuperNova, Dual, Cu at home/near, Atlas'
_diffrn_measurement_method '\w scans'
_diffrn_orient_matrix_type 'CrysAlisPro convention (1999,Acta A55,543-557)'
_diffrn_orient_matrix_UB_11 -0.0434517000
_diffrn_orient_matrix_UB_12 -0.0034847000
_diffrn_orient_matrix_UB_13 0.0705277000
_diffrn_orient_matrix_UB_21 -0.0757967000
_diffrn_orient_matrix_UB_22 0.0676517000
_diffrn_orient_matrix_UB_23 -0.0251548000
_diffrn_orient_matrix_UB_31 -0.0472468000
_diffrn_orient_matrix_UB_32 -0.0712086000
_diffrn_orient_matrix_UB_33 -0.0034862000
_diffrn_radiation_monochromator mirror
_diffrn_radiation_probe x-ray
_diffrn_radiation_type MoK\a
_diffrn_radiation_wavelength 0.71073
_diffrn_reflns_av_R_equivalents 0.0258
_diffrn_reflns_av_unetI/netI 0.0517
_diffrn_reflns_Laue_measured_fraction_full 0.998
_diffrn_reflns_Laue_measured_fraction_max 0.837
_diffrn_reflns_limit_h_max 9
_diffrn_reflns_limit_h_min -9
_diffrn_reflns_limit_k_max 9
_diffrn_reflns_limit_k_min -7
_diffrn_reflns_limit_l_max 13
_diffrn_reflns_limit_l_min -12
_diffrn_reflns_number 4325
_diffrn_reflns_point_group_measured_fraction_full 0.998
_diffrn_reflns_point_group_measured_fraction_max 0.837
_diffrn_reflns_theta_full 25.242
_diffrn_reflns_theta_max 29.448
_diffrn_reflns_theta_min 3.337
_diffrn_source 'micro-focus sealed X-ray tube'
_diffrn_source_type 'SuperNova (Mo) X-ray Source'
_exptl_absorpt_coefficient_mu 0.194
_exptl_absorpt_correction_T_max 1.000
_exptl_absorpt_correction_T_min 0.514
_exptl_absorpt_correction_type gaussian
_exptl_absorpt_process_details
;
CrysAlisPro 1.171.39.45g (Rigaku Oxford Diffraction, 2018)
Numerical absorption correction based on gaussian integration over
			a multifaceted crystal model
Empirical absorption correction using spherical harmonics,
 implemented in SCALE3 ABSPACK scaling algorithm.
;
_exptl_crystal_colour 'clear colourless'
_exptl_crystal_colour_lustre clear
_exptl_crystal_colour_primary colourless
_exptl_crystal_density_diffrn 1.801
_exptl_crystal_description plate
_exptl_crystal_F_000 276
_exptl_crystal_recrystallization_method 'Re-crystallisation from solvent: n-pentane'
_exptl_crystal_size_max 0.539
_exptl_crystal_size_mid 0.491
_exptl_crystal_size_min 0.082
_refine_diff_density_max 0.162
_refine_diff_density_min -0.230
_refine_diff_density_rms 0.053
_refine_ls_extinction_method none
_refine_ls_goodness_of_fit_ref 1.066
_refine_ls_hydrogen_treatment constr
_refine_ls_matrix_type full
_refine_ls_number_parameters 172
_refine_ls_number_reflns 2392
_refine_ls_number_restraints 0
_refine_ls_restrained_S_all 1.066
_refine_ls_R_factor_all 0.1160
_refine_ls_R_factor_gt 0.0504
_refine_ls_shift/su_max 0.000
_refine_ls_shift/su_mean 0.000
_refine_ls_structure_factor_coef Fsqd
_refine_ls_weighting_details 'w=1/[\s^2^(Fo^2^)+(0.0531P)^2^] where P=(Fo^2^+2Fc^2^)/3'
_refine_ls_weighting_scheme calc
_refine_ls_wR_factor_gt 0.1023
_refine_ls_wR_factor_ref 0.1472
_reflns_Friedel_coverage 0.000
_reflns_number_gt 1181
_reflns_number_total 2392
_reflns_threshold_expression 'I > 2\s(I)'
_cod_data_source_file d2cc00141a2.cif
_cod_data_source_block 3bn
_cod_database_code 7129693
_shelx_shelxl_version_number 2014/7
_chemical_oxdiff_formula 'C12 H3 F7'
_chemical_oxdiff_usercomment 'colourless plate'
_shelx_space_group_comment
;
The symmetry employed for this shelxl refinement is uniquely defined
by the following loop, which should always be used as a source of
symmetry information in preference to the above space-group names.
They are only intended as comments.
;
_reflns_odcompleteness_completeness 99.81
_reflns_odcompleteness_iscentric 1
_reflns_odcompleteness_theta 26.32
_olex2_refinement_description
;
1. Fixed Uiso
 At 1.2 times of:
  All C(H) groups
2.a Aromatic/amide H refined with riding coordinates:
 C12(H12), C10(H10), C11(H11)
;
_olex2_submission_special_instructions 'No special instructions were received'
_oxdiff_exptl_absorpt_empirical_details
;
Empirical correction (ABSPACK) includes:
- Absorption correction using spherical harmonics
- Frame scaling
;
_oxdiff_exptl_absorpt_empirical_full_max 1.592
_oxdiff_exptl_absorpt_empirical_full_min 0.737

loop_
_space_group_symop_operation_xyz
'x, y, z'
'-x, -y, -z'

loop_
_atom_site_label
_atom_site_type_symbol
_atom_site_fract_x
_atom_site_fract_y
_atom_site_fract_z
_atom_site_U_iso_or_equiv
_atom_site_adp_type
_atom_site_occupancy
_atom_site_site_symmetry_order
_atom_site_calc_flag
_atom_site_refinement_flags_posn
_atom_site_refinement_flags_adp
_atom_site_refinement_flags_occupancy
_atom_site_disorder_assembly
_atom_site_disorder_group
F5 F 0.4190(2) -0.0361(2) 0.24391(16) 0.0708(5) Uani 1 1 d . . . . .
F6 F 0.0725(2) 0.2294(2) 0.23446(15) 0.0764(6) Uani 1 1 d . . . . .
F1 F 0.4761(2) 0.5618(2) 0.26889(17) 0.0745(5) Uani 1 1 d . . . . .
F7 F -0.2109(2) 0.2194(3) 0.44447(17) 0.0887(6) Uani 1 1 d . . . . .
F4 F 0.7089(3) -0.0313(2) 0.03668(19) 0.0885(6) Uani 1 1 d . . . . .
F2 F 0.7659(3) 0.5642(2) 0.06268(18) 0.0888(6) Uani 1 1 d . . . . .
F3 F 0.8832(3) 0.2693(3) -0.05623(17) 0.0930(6) Uani 1 1 d . . . . .
C6 C 0.4365(3) 0.2628(3) 0.2629(2) 0.0443(6) Uani 1 1 d . . . . .
C7 C 0.2798(4) 0.2592(3) 0.3807(2) 0.0456(6) Uani 1 1 d . . . . .
C5 C 0.5021(4) 0.1157(3) 0.1996(2) 0.0519(7) Uani 1 1 d . . . . .
C1 C 0.5311(4) 0.4127(3) 0.2132(2) 0.0499(6) Uani 1 1 d . . . . .
C8 C 0.1046(4) 0.2413(3) 0.3617(2) 0.0517(7) Uani 1 1 d . . . . .
C9 C -0.0413(4) 0.2366(4) 0.4699(3) 0.0592(7) Uani 1 1 d . . . . .
C4 C 0.6499(4) 0.1158(4) 0.0938(3) 0.0573(7) Uani 1 1 d . . . . .
C2 C 0.6801(4) 0.4157(4) 0.1070(3) 0.0576(7) Uani 1 1 d . . . . .
C12 C 0.3035(4) 0.2723(4) 0.5137(3) 0.0565(7) Uani 1 1 d . . . . .
H12 H 0.4205 0.2841 0.5302 0.068 Uiso 1 1 calc R . . . .
C3 C 0.7381(4) 0.2672(4) 0.0477(2) 0.0603(8) Uani 1 1 d . . . . .
C10 C -0.0175(4) 0.2484(4) 0.6004(3) 0.0628(8) Uani 1 1 d . . . . .
H10 H -0.1166 0.2433 0.6736 0.075 Uiso 1 1 calc R . . . .
C11 C 0.1561(4) 0.2681(4) 0.6219(3) 0.0638(8) Uani 1 1 d . . . . .
H11 H 0.1743 0.2787 0.7100 0.077 Uiso 1 1 calc R . . . .

loop_
_atom_site_aniso_label
_atom_site_aniso_U_11
_atom_site_aniso_U_22
_atom_site_aniso_U_33
_atom_site_aniso_U_23
_atom_site_aniso_U_13
_atom_site_aniso_U_12
F5 0.0767(13) 0.0601(9) 0.0796(11) -0.0207(8) -0.0025(9) -0.0214(9)
F6 0.0562(11) 0.1232(14) 0.0558(9) -0.0200(9) -0.0124(8) -0.0254(10)
F1 0.0751(13) 0.0624(9) 0.0904(11) -0.0292(9) 0.0060(9) -0.0215(9)
F7 0.0423(11) 0.1330(15) 0.0871(12) -0.0135(11) -0.0049(9) -0.0249(11)
F4 0.0829(15) 0.0990(13) 0.0896(12) -0.0541(11) 0.0027(10) 0.0005(10)
F2 0.0818(14) 0.0937(12) 0.0891(12) -0.0076(10) 0.0113(10) -0.0473(11)
F3 0.0640(13) 0.1422(16) 0.0688(10) -0.0334(11) 0.0228(9) -0.0239(11)
C6 0.0361(15) 0.0544(14) 0.0414(12) -0.0103(11) -0.0059(10) -0.0053(12)
C7 0.0404(15) 0.0507(13) 0.0438(13) -0.0099(11) -0.0035(11) -0.0061(12)
C5 0.0506(17) 0.0557(15) 0.0492(14) -0.0117(12) -0.0046(12) -0.0107(13)
C1 0.0464(17) 0.0535(14) 0.0509(14) -0.0139(12) -0.0074(12) -0.0076(13)
C8 0.0439(17) 0.0646(16) 0.0445(13) -0.0067(12) -0.0070(11) -0.0106(13)
C9 0.0368(16) 0.0700(17) 0.0661(17) -0.0066(14) -0.0038(13) -0.0126(14)
C4 0.0522(19) 0.0707(17) 0.0508(14) -0.0276(14) -0.0048(13) 0.0019(15)
C2 0.0489(18) 0.0704(17) 0.0508(14) -0.0047(14) -0.0028(13) -0.0192(15)
C12 0.0447(17) 0.0775(18) 0.0496(14) -0.0183(13) -0.0062(12) -0.0105(14)
C3 0.0430(18) 0.092(2) 0.0430(14) -0.0162(15) 0.0033(12) -0.0106(16)
C10 0.051(2) 0.0732(19) 0.0545(16) -0.0105(14) 0.0071(13) -0.0071(15)
C11 0.062(2) 0.0812(19) 0.0475(14) -0.0187(14) -0.0009(13) -0.0120(16)

loop_
_atom_type_symbol
_atom_type_description
_atom_type_scat_dispersion_real
_atom_type_scat_dispersion_imag
_atom_type_scat_source
C C 0.0033 0.0016 'International Tables Vol C Tables 4.2.6.8 and 6.1.1.4'
H H 0.0000 0.0000 'International Tables Vol C Tables 4.2.6.8 and 6.1.1.4'
F F 0.0171 0.0103 'International Tables Vol C Tables 4.2.6.8 and 6.1.1.4'

loop_
_exptl_crystal_face_index_h
_exptl_crystal_face_index_k
_exptl_crystal_face_index_l
_exptl_crystal_face_perp_dist
1 5 2 0.2455
-1 -5 -2 0.2455
5 0 1 0.3215
-5 0 -1 0.2155
5 -5 -1 0.2829
0 0 1 0.0279
0 0 -1 0.0539
-5 4 0 0.2601

loop_
_geom_angle_atom_site_label_1
_geom_angle_atom_site_label_2
_geom_angle_atom_site_label_3
_geom_angle
_geom_angle_site_symmetry_1
_geom_angle_site_symmetry_3
_geom_angle_publ_flag
C5 C6 C7 122.5(2) . . ?
C5 C6 C1 115.7(2) . . ?
C1 C6 C7 121.8(2) . . ?
C8 C7 C6 120.7(2) . . ?
C8 C7 C12 117.3(2) . . ?
C12 C7 C6 121.9(2) . . ?
F5 C5 C6 119.1(2) . . ?
F5 C5 C4 118.1(2) . . ?
C4 C5 C6 122.8(2) . . ?
F1 C1 C6 119.5(2) . . ?
F1 C1 C2 118.0(2) . . ?
C2 C1 C6 122.4(3) . . ?
F6 C8 C7 120.1(2) . . ?
F6 C8 C9 118.6(2) . . ?
C9 C8 C7 121.4(2) . . ?
F7 C9 C8 118.6(2) . . ?
F7 C9 C10 120.2(2) . . ?
C10 C9 C8 121.2(3) . . ?
F4 C4 C5 120.4(2) . . ?
F4 C4 C3 120.2(2) . . ?
C3 C4 C5 119.4(3) . . ?
F2 C2 C1 120.0(3) . . ?
F2 C2 C3 120.7(2) . . ?
C3 C2 C1 119.4(2) . . ?
C7 C12 H12 119.5 . . ?
C11 C12 C7 121.0(3) . . ?
C11 C12 H12 119.5 . . ?
F3 C3 C4 120.0(3) . . ?
F3 C3 C2 119.7(3) . . ?
C2 C3 C4 120.3(2) . . ?
C9 C10 H10 120.7 . . ?
C9 C10 C11 118.6(3) . . ?
C11 C10 H10 120.7 . . ?
C12 C11 H11 119.8 . . ?
C10 C11 C12 120.5(3) . . ?
C10 C11 H11 119.8 . . ?

loop_
_geom_bond_atom_site_label_1
_geom_bond_atom_site_label_2
_geom_bond_distance
_geom_bond_site_symmetry_2
_geom_bond_publ_flag
F5 C5 1.349(3) . ?
F6 C8 1.349(3) . ?
F1 C1 1.341(3) . ?
F7 C9 1.354(3) . ?
F4 C4 1.338(3) . ?
F2 C2 1.339(3) . ?
F3 C3 1.342(3) . ?
C6 C7 1.484(3) . ?
C6 C5 1.378(3) . ?
C6 C1 1.388(3) . ?
C7 C8 1.374(3) . ?
C7 C12 1.387(3) . ?
C5 C4 1.368(4) . ?
C1 C2 1.375(4) . ?
C8 C9 1.372(4) . ?
C9 C10 1.359(4) . ?
C4 C3 1.367(4) . ?
C2 C3 1.359(4) . ?
C12 H12 0.9300 . ?
C12 C11 1.379(4) . ?
C10 H10 0.9300 . ?
C10 C11 1.375(4) . ?
C11 H11 0.9300 . ?

loop_
_exptl_oxdiff_crystal_face_indexfrac_h
_exptl_oxdiff_crystal_face_indexfrac_k
_exptl_oxdiff_crystal_face_indexfrac_l
_exptl_oxdiff_crystal_face_x
_exptl_oxdiff_crystal_face_y
_exptl_oxdiff_crystal_face_z
1.0000 5.0000 2.0000 0.0802 0.2122 -0.4103
-1.0000 -5.0000 -2.0000 -0.0802 -0.2122 0.4103
5.0000 -0.0000 1.0000 -0.1467 -0.4041 -0.2397
-5.0000 0.0000 -1.0000 0.1467 0.4041 0.2397
5.0000 -5.0000 -1.0000 -0.2704 -0.6921 0.1233
-0.0000 0.0000 1.0000 0.0705 -0.0252 -0.0035
0.0000 -0.0000 -1.0000 -0.0705 0.0252 0.0035
-5.0000 4.0000 0.0000 0.2033 0.6496 -0.0486
